data_7041638
loop_
_publ_author_name
'Tomaschautzky, Janek'
'Neumann, Beate'
'Stammler, Hans-Georg'
'Mix, Andreas'
'Mitzel, Norbert W.'

_publ_section_title
;
 Tridentate Lewis-acids based on triphenylsilane.
;
_journal_issue 5
_journal_name_full 'Dalton transactions (Cambridge, England : 2003)'
_journal_page_first 1645
_journal_page_last 1659
_journal_paper_doi 10.1039/c6dt04293g
_journal_volume 46
_journal_year 2017
_chemical_formula_moiety 'C18 H12 F1 I3 Si1, 0.5 (C5 H12)squeezed'
_chemical_formula_sum 'C20.5 H18 F I3 Si'
_chemical_formula_weight 692.14
_chemical_name_systematic
;
 ?
;
_space_group_crystal_system trigonal
_space_group_IT_number 159
_space_group_name_Hall 'P 3 -2c'
_space_group_name_H-M_alt 'P 3 1 c'
_symmetry_space_group_name_Hall 'P 3 -2c'
_symmetry_space_group_name_H-M 'P 3 1 c'
_atom_sites_solution_hydrogens geom
_atom_sites_solution_primary direct
_audit_creation_date 2014-03-21
_audit_creation_method
;
Olex2 1.2
(compiled 2014.03.12 svn.r2899 for OlexSys, GUI svn.r4796)
;
_audit_update_record
;
2016-10-28 deposited with the CCDC.
2017-01-06 downloaded from the CCDC.
;
_cell_angle_alpha 90
_cell_angle_beta 90
_cell_angle_gamma 120
_cell_formula_units_Z 2
_cell_length_a 14.5289(4)
_cell_length_b 14.5289(4)
_cell_length_c 5.78666(15)
_cell_measurement_reflns_used 8387
_cell_measurement_temperature 100.00(10)
_cell_measurement_theta_max 72.1190
_cell_measurement_theta_min 3.4570
_cell_volume 1057.85(5)
_computing_cell_refinement
;
CrysAlisPro, Agilent Technologies,
Version 1.171.37.31 (release 14-01-2014 CrysAlis171 .NET)
(compiled Jan 14 2014,18:38:05)
;
_computing_data_collection
;
CrysAlisPro, Agilent Technologies,
Version 1.171.37.31 (release 14-01-2014 CrysAlis171 .NET)
(compiled Jan 14 2014,18:38:05)
;
_computing_data_reduction
;
CrysAlisPro, Agilent Technologies,
Version 1.171.37.31 (release 14-01-2014 CrysAlis171 .NET)
(compiled Jan 14 2014,18:38:05)
;
_computing_molecular_graphics 'Olex2 (Dolomanov et al., 2009)'
_computing_publication_material 'Olex2 (Dolomanov et al., 2009)'
_computing_structure_refinement 'ShelXL (Sheldrick, 2008)'
_computing_structure_solution 'ShelXS (Sheldrick, 2008)'
_diffrn_ambient_environment N~2~
_diffrn_ambient_temperature 100.00(10)
_diffrn_detector 'CCD plate'
_diffrn_detector_area_resol_mean 5.3114
_diffrn_detector_type Atlas
_diffrn_measured_fraction_theta_full 1.0000
_diffrn_measured_fraction_theta_max 0.9967
_diffrn_measurement_details
;
#__ type_ start__ end____ width___ exp.time_
  1 omega  -41.00  -13.00   1.0000    1.0000
omega____ theta____ kappa____ phi______ frames
    -      -38.5000  -57.0000 -120.0000 28

#__ type_ start__ end____ width___ exp.time_
  2 omega -109.00  -57.00   1.0000    1.0000
omega____ theta____ kappa____ phi______ frames
    -      -38.5000 -158.0000 -103.0000 52

#__ type_ start__ end____ width___ exp.time_
  3 omega -102.00  -75.00   1.0000    1.0000
omega____ theta____ kappa____ phi______ frames
    -      -38.5000  -57.0000 -120.0000 27

#__ type_ start__ end____ width___ exp.time_
  4 omega  -43.00   -6.00   1.0000    1.0000
omega____ theta____ kappa____ phi______ frames
    -      -38.5000   38.0000    0.0000 37

#__ type_ start__ end____ width___ exp.time_
  5 omega   69.00  114.00   1.0000    1.0000
omega____ theta____ kappa____ phi______ frames
    -       42.9488   77.0000  -90.0000 45

#__ type_ start__ end____ width___ exp.time_
  6 omega   18.00   61.00   1.0000    1.0000
omega____ theta____ kappa____ phi______ frames
    -       42.9488   77.0000  150.0000 43

#__ type_ start__ end____ width___ exp.time_
  7 omega  -32.00   57.00   1.0000    1.0000
omega____ theta____ kappa____ phi______ frames
    -       42.9488  -19.0000  150.0000 89

#__ type_ start__ end____ width___ exp.time_
  8 omega   16.00   56.00   1.0000    1.0000
omega____ theta____ kappa____ phi______ frames
    -       42.9488   77.0000  -30.0000 40

#__ type_ start__ end____ width___ exp.time_
  9 omega   16.00  114.00   1.0000    1.0000
omega____ theta____ kappa____ phi______ frames
    -       42.9488   77.0000   90.0000 98

#__ type_ start__ end____ width___ exp.time_
 10 omega   13.00   59.00   1.0000    1.0000
omega____ theta____ kappa____ phi______ frames
    -       42.9488   77.0000  -90.0000 46

#__ type_ start__ end____ width___ exp.time_
 11 omega   65.00  125.00   1.0000    1.0000
omega____ theta____ kappa____ phi______ frames
    -       42.9488  178.0000   30.0000 60

#__ type_ start__ end____ width___ exp.time_
 12 omega   13.00   65.00   1.0000    1.0000
omega____ theta____ kappa____ phi______ frames
    -       42.9488   77.0000   30.0000 52

#__ type_ start__ end____ width___ exp.time_
 13 omega   58.00  101.00   1.0000    1.0000
omega____ theta____ kappa____ phi______ frames
    -       42.9488  178.0000  -90.0000 43

#__ type_ start__ end____ width___ exp.time_
 14 omega   26.00   76.00   1.0000    1.0000
omega____ theta____ kappa____ phi______ frames
    -       42.9488   38.0000   30.0000 50

#__ type_ start__ end____ width___ exp.time_
 15 omega    1.00   82.00   1.0000    1.0000
omega____ theta____ kappa____ phi______ frames
    -       42.9488  -99.0000   90.0000 81

#__ type_ start__ end____ width___ exp.time_
 16 omega   15.00  112.00   1.0000    1.0000
omega____ theta____ kappa____ phi______ frames
    -       42.9488   77.0000 -150.0000 97

#__ type_ start__ end____ width___ exp.time_
 17 omega   68.00  103.00   1.0000    1.0000
omega____ theta____ kappa____ phi______ frames
    -       42.9488   77.0000  150.0000 35

#__ type_ start__ end____ width___ exp.time_
 18 omega   81.00  124.00   1.0000    3.2000
omega____ theta____ kappa____ phi______ frames
    -      111.0000   77.0000  -30.0000 43

#__ type_ start__ end____ width___ exp.time_
 19 omega   48.00  141.00   1.0000    3.2000
omega____ theta____ kappa____ phi______ frames
    -      111.0000  -77.0000 -120.0000 93

#__ type_ start__ end____ width___ exp.time_
 20 omega   31.00  105.00   1.0000    3.2000
omega____ theta____ kappa____ phi______ frames
    -      111.0000  -94.0000 -150.0000 74

#__ type_ start__ end____ width___ exp.time_
 21 omega   98.00  136.00   1.0000    3.2000
omega____ theta____ kappa____ phi______ frames
    -      111.0000  -61.0000  -30.0000 38

#__ type_ start__ end____ width___ exp.time_
 22 omega   85.00  112.00   1.0000    3.2000
omega____ theta____ kappa____ phi______ frames
    -      111.0000   61.0000   90.0000 27

#__ type_ start__ end____ width___ exp.time_
 23 omega   85.00  178.00   1.0000    3.2000
omega____ theta____ kappa____ phi______ frames
    -      111.0000   61.0000   60.0000 93

#__ type_ start__ end____ width___ exp.time_
 24 omega   82.00  109.00   1.0000    3.2000
omega____ theta____ kappa____ phi______ frames
    -      111.0000   77.0000  -90.0000 27

#__ type_ start__ end____ width___ exp.time_
 25 omega   81.00  108.00   1.0000    3.2000
omega____ theta____ kappa____ phi______ frames
    -      111.0000   77.0000  150.0000 27

#__ type_ start__ end____ width___ exp.time_
 26 omega   85.00  112.00   1.0000    3.2000
omega____ theta____ kappa____ phi______ frames
    -      111.0000   61.0000  -30.0000 27

#__ type_ start__ end____ width___ exp.time_
 27 omega  133.00  161.00   1.0000    3.2000
omega____ theta____ kappa____ phi______ frames
    -      111.0000   61.0000  -30.0000 28

#__ type_ start__ end____ width___ exp.time_
 28 omega   85.00  125.00   1.0000    3.2000
omega____ theta____ kappa____ phi______ frames
    -      111.0000   61.0000 -180.0000 40

#__ type_ start__ end____ width___ exp.time_
 29 omega   86.00  111.00   1.0000    3.2000
omega____ theta____ kappa____ phi______ frames
    -      111.0000   61.0000  120.0000 25

#__ type_ start__ end____ width___ exp.time_
 30 omega   85.00  121.00   1.0000    3.2000
omega____ theta____ kappa____ phi______ frames
    -      111.0000   61.0000    0.0000 36

#__ type_ start__ end____ width___ exp.time_
 31 omega   82.00  107.00   1.0000    3.2000
omega____ theta____ kappa____ phi______ frames
    -      111.0000   76.0000   50.6959 25

#__ type_ start__ end____ width___ exp.time_
 32 omega   32.00  109.00   1.0000    3.2000
omega____ theta____ kappa____ phi______ frames
    -      111.0000  -94.0000  120.0000 77

#__ type_ start__ end____ width___ exp.time_
 33 omega   43.00   68.00   1.0000    3.2000
omega____ theta____ kappa____ phi______ frames
    -      111.0000 -125.0000   30.0000 25

#__ type_ start__ end____ width___ exp.time_
 34 omega   81.00  107.00   1.0000    3.2000
omega____ theta____ kappa____ phi______ frames
    -      111.0000   77.0000  -60.0000 26

#__ type_ start__ end____ width___ exp.time_
 35 omega   82.00  178.00   1.0000    3.2000
omega____ theta____ kappa____ phi______ frames
    -      111.0000   77.0000   90.0000 96

#__ type_ start__ end____ width___ exp.time_
 36 omega   85.00  159.00   1.0000    3.2000
omega____ theta____ kappa____ phi______ frames
    -      111.0000   61.0000  -90.0000 74

#__ type_ start__ end____ width___ exp.time_
 37 omega   81.00  108.00   1.0000    3.2000
omega____ theta____ kappa____ phi______ frames
    -      111.0000   77.0000   60.0000 27

#__ type_ start__ end____ width___ exp.time_
 38 omega   86.00  162.00   1.0000    3.2000
omega____ theta____ kappa____ phi______ frames
    -      111.0000   61.0000  -60.0000 76

#__ type_ start__ end____ width___ exp.time_
 39 omega   85.00  178.00   1.0000    3.2000
omega____ theta____ kappa____ phi______ frames
    -      111.0000   61.0000  150.0000 93

#__ type_ start__ end____ width___ exp.time_
 40 omega   41.00   97.00   1.0000    3.2000
omega____ theta____ kappa____ phi______ frames
    -      111.0000  -45.0000   90.0000 56

#__ type_ start__ end____ width___ exp.time_
 41 omega   82.00  173.00   1.0000    3.2000
omega____ theta____ kappa____ phi______ frames
    -      111.0000   77.0000    0.0000 91

#__ type_ start__ end____ width___ exp.time_
 42 omega   82.00  122.00   1.0000    3.2000
omega____ theta____ kappa____ phi______ frames
    -      111.0000 -125.0000   30.0000 40

#__ type_ start__ end____ width___ exp.time_
 43 omega   85.00  178.00   1.0000    3.2000
omega____ theta____ kappa____ phi______ frames
    -      111.0000   61.0000 -120.0000 93

#__ type_ start__ end____ width___ exp.time_
 44 omega  129.00  170.00   1.0000    3.2000
omega____ theta____ kappa____ phi______ frames
    -      111.0000   61.0000 -150.0000 41

#__ type_ start__ end____ width___ exp.time_
 45 omega  126.00  177.00   1.0000    3.2000
omega____ theta____ kappa____ phi______ frames
    -      111.0000   77.0000   30.0000 51

#__ type_ start__ end____ width___ exp.time_
 46 omega   85.00  113.00   1.0000    3.2000
omega____ theta____ kappa____ phi______ frames
    -      111.0000   61.0000 -150.0000 28

#__ type_ start__ end____ width___ exp.time_
 47 omega   86.00  111.00   1.0000    3.2000
omega____ theta____ kappa____ phi______ frames
    -      111.0000   61.0000   30.0000 25

#__ type_ start__ end____ width___ exp.time_
 48 omega   81.00  107.00   1.0000    3.2000
omega____ theta____ kappa____ phi______ frames
    -      111.0000   77.0000   30.0000 26

#__ type_ start__ end____ width___ exp.time_
 49 omega   81.00  178.00   1.0000    3.2000
omega____ theta____ kappa____ phi______ frames
    -      111.0000   77.0000 -180.0000 97

#__ type_ start__ end____ width___ exp.time_
 50 omega   81.00  107.00   1.0000    3.2000
omega____ theta____ kappa____ phi______ frames
    -      111.0000   77.0000 -150.0000 26

#__ type_ start__ end____ width___ exp.time_
 51 omega   83.00  121.00   1.0000    3.2000
omega____ theta____ kappa____ phi______ frames
    -      111.0000   67.0000 -108.2479 38

#__ type_ start__ end____ width___ exp.time_
 52 omega  119.00  146.00   1.0000    3.2000
omega____ theta____ kappa____ phi______ frames
    -      111.0000   76.0000  124.4213 27

#__ type_ start__ end____ width___ exp.time_
 53 omega   47.00  109.00   1.0000    3.2000
omega____ theta____ kappa____ phi______ frames
    -      111.0000  -94.0000   30.0000 62

#__ type_ start__ end____ width___ exp.time_
 54 omega   82.00  109.00   1.0000    3.2000
omega____ theta____ kappa____ phi______ frames
    -      111.0000   76.0000  124.4213 27
;
_diffrn_measurement_device 'four-circle diffractometer'
_diffrn_measurement_device_type 'SuperNova, Dual, Cu at zero, Atlas'
_diffrn_measurement_method '\w scans'
_diffrn_orient_matrix_UB_11 -0.0304493000
_diffrn_orient_matrix_UB_12 0.0059868000
_diffrn_orient_matrix_UB_13 -0.2523455000
_diffrn_orient_matrix_UB_21 -0.0757184000
_diffrn_orient_matrix_UB_22 -0.1211454000
_diffrn_orient_matrix_UB_23 -0.0011844000
_diffrn_orient_matrix_UB_31 -0.0912631000
_diffrn_orient_matrix_UB_32 0.0164325000
_diffrn_orient_matrix_UB_33 0.0850580000
_diffrn_radiation_monochromator mirror
_diffrn_radiation_probe x-ray
_diffrn_radiation_type 'Cu K\a'
_diffrn_radiation_wavelength 1.54184
_diffrn_reflns_av_R_equivalents 0.0712
_diffrn_reflns_av_unetI/netI 0.0250
_diffrn_reflns_Laue_measured_fraction_full 1.000
_diffrn_reflns_Laue_measured_fraction_max 1.000
_diffrn_reflns_limit_h_max 16
_diffrn_reflns_limit_h_min -17
_diffrn_reflns_limit_k_max 17
_diffrn_reflns_limit_k_min -17
_diffrn_reflns_limit_l_max 7
_diffrn_reflns_limit_l_min -7
_diffrn_reflns_number 17665
_diffrn_reflns_point_group_measured_fraction_full 1.000
_diffrn_reflns_point_group_measured_fraction_max 1.000
_diffrn_reflns_theta_full 67.684
_diffrn_reflns_theta_max 72.46
_diffrn_reflns_theta_min 3.51
_diffrn_source 'sealed X-ray tube'
_diffrn_source_type 'SuperNova (Cu) X-ray Source'
_exptl_absorpt_coefficient_mu 35.435
_exptl_absorpt_correction_T_max 0.294
_exptl_absorpt_correction_T_min 0.019
_exptl_absorpt_correction_type gaussian
_exptl_absorpt_process_details
;
CrysAlisPro, Agilent Technologies,
Version 1.171.37.31 (release 14-01-2014 CrysAlis171 .NET)
(compiled Jan 14 2014,18:38:05)
Numerical absorption correction based on gaussian integration over
            a multifaceted crystal model
Empirical absorption correction using spherical harmonics,
 implemented in SCALE3 ABSPACK scaling algorithm.
;
_exptl_crystal_colour colourless
_exptl_crystal_colour_primary colourless
_exptl_crystal_density_diffrn 2.173
_exptl_crystal_description needle
_exptl_crystal_F_000 646
_exptl_crystal_size_max 0.1942
_exptl_crystal_size_mid 0.0384
_exptl_crystal_size_min 0.0329
_refine_diff_density_max 0.452
_refine_diff_density_min -1.268
_refine_diff_density_rms 0.116
_refine_ls_abs_structure_details
;
 Flack x determined using 652 quotients [(I+)-(I-)]/[(I+)+(I-)]
 (Parsons, Flack and Wagner, Acta Cryst. B69 (2013) 249-259).
;
_refine_ls_abs_structure_Flack -0.018(9)
_refine_ls_extinction_method none
_refine_ls_goodness_of_fit_ref 1.059
_refine_ls_hydrogen_treatment constr
_refine_ls_matrix_type full
_refine_ls_number_parameters 70
_refine_ls_number_reflns 1379
_refine_ls_number_restraints 1
_refine_ls_restrained_S_all 1.058
_refine_ls_R_factor_all 0.0296
_refine_ls_R_factor_gt 0.0288
_refine_ls_shift/su_max 0.000
_refine_ls_shift/su_mean 0.000
_refine_ls_structure_factor_coef Fsqd
_refine_ls_weighting_details 'w=1/[\s^2^(Fo^2^)+(0.0544P)^2^+0.9088P] where P=(Fo^2^+2Fc^2^)/3'
_refine_ls_weighting_scheme calc
_refine_ls_wR_factor_gt 0.0781
_refine_ls_wR_factor_ref 0.0792
_reflns_Friedel_coverage 0.978
_reflns_Friedel_fraction_full 1.000
_reflns_Friedel_fraction_max 1.000
_reflns_number_gt 1350
_reflns_number_total 1379
_reflns_threshold_expression 'I > 2\s(I)'
_cod_data_source_file c6dt04293g2.cif
_cod_data_source_block toma06_1
_cod_depositor_comments 'Adding full bibliography for 7041624--7041640.cif.'
_cod_original_cell_volume 1057.85(6)
_cod_original_formula_sum 'C20.50 H18 F I3 Si'
_cod_database_code 7041638
_shelxl_version_number 2014-1
_chemical_oxdiff_formula 'C18 H12 I3 Si F'
_shelx_space_group_comment
;
The symmetry employed for this shelxl refinement is uniquely defined
by the following loop, which should always be used as a source of
symmetry information in preference to the above space-group names.
They are only intended as comments.
;
_reflns_odcompleteness_completeness 100.00
_reflns_odcompleteness_iscentric 1
_reflns_odcompleteness_theta 66.97
_olex2_refinement_description
;
1. Others
 Fixed U13: Si1(0) F1(0)
 Fixed U23: Si1(0) F1(0)
 Fixed Uiso: H3(0.041) H4(0.052) H5(0.048) H6(0.041)
 Fixed X: Si1(0.3333) F1(0.3333) H3(0.1203) H4(0.2213) H5(0.3752) H6(0.4193)
 Fixed Y: Si1(0.6667) F1(0.6667) H3(0.2773) H4(0.2724) H5(0.4267) H6(0.5859)
 Fixed Z: H3(0.5102) H4(0.8083) H5(0.9243) H6(0.7453)
;
_olex2_computing_structure_refinement_long 'ShelXL (Sheldrick, 2008)'
_olex2_computing_structure_solution_long 'ShelXS (Sheldrick, 2008)'

loop_
_space_group_symop_operation_xyz
'x, y, z'
'-y, x-y, z'
'-x+y, -x, z'
'y, x, z+1/2'
'x-y, -y, z+1/2'
'-x, -x+y, z+1/2'

loop_
_atom_site_label
_atom_site_type_symbol
_atom_site_fract_x
_atom_site_fract_y
_atom_site_fract_z
_atom_site_U_iso_or_equiv
_atom_site_adp_type
_atom_site_occupancy
_atom_site_site_symmetry_order
_atom_site_calc_flag
_atom_site_refinement_flags_posn
_atom_site_refinement_flags_adp
_atom_site_refinement_flags_occupancy
I1 I 0.10099(4) 0.43000(4) 0.19595(9) 0.0360(2) Uani 1 1 d . . .
Si1 Si 0.3333 0.6667 0.4096(7) 0.0285(7) Uani 1 3 d S T P
F1 F 0.3333 0.6667 0.1345(14) 0.0330(17) Uani 1 3 d S T P
C1 C 0.2963(6) 0.5318(6) 0.5236(14) 0.0319(15) Uani 1 1 d . . .
C2 C 0.2060(6) 0.4351(6) 0.4565(13) 0.0298(14) Uani 1 1 d . . .
C3 C 0.1796(7) 0.3396(6) 0.5599(15) 0.0343(18) Uani 1 1 d . . .
H3 H 0.1203 0.2773 0.5102 0.041 Uiso 1 1 calc R U .
C4 C 0.2408(9) 0.3367(7) 0.7353(18) 0.043(2) Uani 1 1 d . . .
H4 H 0.2213 0.2724 0.8083 0.052 Uiso 1 1 calc R U .
C5 C 0.3326(6) 0.4290(7) 0.807(2) 0.040(2) Uani 1 1 d . . .
H5 H 0.3752 0.4267 0.9243 0.048 Uiso 1 1 calc R U .
C6 C 0.3582(7) 0.5244(7) 0.6988(14) 0.0342(16) Uani 1 1 d . . .
H6 H 0.4193 0.5859 0.7453 0.041 Uiso 1 1 calc R U .

loop_
_atom_site_aniso_label
_atom_site_aniso_U_11
_atom_site_aniso_U_22
_atom_site_aniso_U_33
_atom_site_aniso_U_23
_atom_site_aniso_U_13
_atom_site_aniso_U_12
I1 0.0338(3) 0.0429(3) 0.0248(3) 0.0025(2) -0.0018(2) 0.0144(2)
Si1 0.0339(11) 0.0339(11) 0.0179(18) 0.000 0.000 0.0169(5)
F1 0.044(3) 0.044(3) 0.011(4) 0.000 0.000 0.0220(14)
C1 0.040(4) 0.034(4) 0.023(4) -0.003(3) 0.002(3) 0.020(3)
C2 0.034(4) 0.039(4) 0.018(3) 0.001(3) -0.001(3) 0.019(3)
C3 0.036(4) 0.042(4) 0.024(4) 0.006(3) 0.001(3) 0.020(3)
C4 0.061(6) 0.041(5) 0.032(6) 0.006(3) 0.019(4) 0.028(4)
C5 0.042(5) 0.048(5) 0.032(6) 0.005(4) -0.003(3) 0.024(4)
C6 0.035(3) 0.044(4) 0.019(4) 0.003(3) -0.004(3) 0.017(3)

loop_
_atom_type_symbol
_atom_type_description
_atom_type_scat_dispersion_real
_atom_type_scat_dispersion_imag
_atom_type_scat_source
C C 0.0181 0.0091 'International Tables Vol C Tables 4.2.6.8 and 6.1.1.4'
H H 0.0000 0.0000 'International Tables Vol C Tables 4.2.6.8 and 6.1.1.4'
F F 0.0727 0.0534 'International Tables Vol C Tables 4.2.6.8 and 6.1.1.4'
I I -0.3257 6.8362 'International Tables Vol C Tables 4.2.6.8 and 6.1.1.4'
Si Si 0.2541 0.3302 'International Tables Vol C Tables 4.2.6.8 and 6.1.1.4'

loop_
_exptl_crystal_face_index_h
_exptl_crystal_face_index_k
_exptl_crystal_face_index_l
_exptl_crystal_face_perp_dist
_exptl_oxdiff_crystal_face_indexfrac_h
_exptl_oxdiff_crystal_face_indexfrac_k
_exptl_oxdiff_crystal_face_indexfrac_l
_exptl_oxdiff_crystal_face_x
_exptl_oxdiff_crystal_face_y
_exptl_oxdiff_crystal_face_z
0 -1 0 0.0165 -0.0055 -0.9985 -0.0057 -0.0044 0.1214 -0.0164
0 1 0 0.0165 0.0055 0.9985 0.0057 0.0044 -0.1214 0.0164
0 0 1 0.0996 -0.0123 -0.0288 0.9986 -0.2518 0.0032 0.0856
0 0 -1 0.0945 0.0123 0.0288 -0.9986 0.2518 -0.0032 -0.0856
2 -1 0 0.0192 2.0047 -1.0251 0.0026 -0.0678 -0.0276 -0.1996
-2 1 0 0.0192 -2.0047 1.0251 -0.0026 0.0678 0.0276 0.1996

loop_
_geom_angle_atom_site_label_1
_geom_angle_atom_site_label_2
_geom_angle_atom_site_label_3
_geom_angle
_geom_angle_site_symmetry_1
_geom_angle_site_symmetry_3
F1 Si1 C1 110.6(3) . 3_565
F1 Si1 C1 110.6(3) . 2_665
F1 Si1 C1 110.6(3) . .
C1 Si1 C1 108.3(3) 3_565 2_665
C1 Si1 C1 108.3(3) 3_565 .
C1 Si1 C1 108.3(3) 2_665 .
C2 C1 Si1 125.5(6) . .
C6 C1 Si1 118.5(6) . .
C6 C1 C2 115.9(7) . .
C1 C2 I1 121.6(6) . .
C3 C2 I1 116.1(6) . .
C3 C2 C1 122.2(7) . .
C2 C3 H3 120.1 . .
C4 C3 C2 119.8(8) . .
C4 C3 H3 120.1 . .
C3 C4 H4 119.5 . .
C3 C4 C5 120.9(8) . .
C5 C4 H4 119.5 . .
C4 C5 H5 120.9 . .
C6 C5 C4 118.2(9) . .
C6 C5 H5 120.9 . .
C1 C6 H6 118.6 . .
C5 C6 C1 122.9(8) . .
C5 C6 H6 118.6 . .

loop_
_geom_bond_atom_site_label_1
_geom_bond_atom_site_label_2
_geom_bond_distance
_geom_bond_site_symmetry_2
I1 C2 2.120(7) .
Si1 F1 1.592(8) .
Si1 C1 1.874(8) 3_565
Si1 C1 1.874(8) 2_665
Si1 C1 1.874(8) .
C1 C2 1.415(11) .
C1 C6 1.394(11) .
C2 C3 1.378(11) .
C3 H3 0.9300 .
C3 C4 1.364(15) .
C4 H4 0.9300 .
C4 C5 1.401(14) .
C5 H5 0.9300 .
C5 C6 1.392(12) .
C6 H6 0.9300 .

loop_
_smtbx_masks_void_nr
_smtbx_masks_void_average_x
_smtbx_masks_void_average_y
_smtbx_masks_void_average_z
_smtbx_masks_void_volume
_smtbx_masks_void_count_electrons
1 0.000 0.000 -0.811 175.3 43.1
